data_7060202
loop_
_publ_author_name
'Miura, Youhei'
'Kobayashi, Kotaro'
'Yoshioka, Naoki'

_publ_section_title
;
 V-shaped fluorophores with a 1-methyl-4,5-bis(arylethynyl)imidazole
 skeleton displaying solid-state fluorescence, acid responsiveness, and
 remarkable fluorescence solvatochromism
;
_journal_issue 2
_journal_name_full 'New Journal of Chemistry'
_journal_page_first 898
_journal_page_last 905
_journal_paper_doi 10.1039/D0NJ05323F
_journal_volume 45
_journal_year 2021
_chemical_formula_sum 'C23 H15 F3 N2 O3'
_chemical_formula_weight 424.37
_chemical_melting_point 429.0(10)
_chemical_name_common NMePhCHO_TFA
_chemical_name_systematic '4-phenylethynyl-5-(4-formylphenylethynyl)-1-methylimidazolium trifluoroacetate'
_space_group_crystal_system monoclinic
_space_group_IT_number 4
_space_group_name_Hall 'P 2yb'
_space_group_name_H-M_alt 'P 1 21 1'
_atom_sites_solution_hydrogens geom
_audit_update_record
;
2020-08-28 deposited with the CCDC.	2020-12-03 downloaded from the CCDC.
;
_cell_angle_alpha 90
_cell_angle_beta 99.137(5)
_cell_angle_gamma 90
_cell_formula_units_Z 2
_cell_length_a 9.5410(16)
_cell_length_b 5.0337(9)
_cell_length_c 21.921(4)
_cell_measurement_reflns_used 2703
_cell_measurement_temperature 300.(2)
_cell_measurement_theta_max 23.2442
_cell_measurement_theta_min 2.4913
_cell_volume 1039.4(3)
_computing_cell_refinement 'SAINT V8.37A (Bruker AXS Inc., 2015)'
_computing_data_reduction 'SAINT V8.37A (Bruker AXS Inc., 2015)'
_computing_structure_refinement 'SHELXL-2014/7 (Sheldrick, 2014)'
_diffrn_ambient_temperature 300.(2)
_diffrn_detector_area_resol_mean 7.4074
_diffrn_measured_fraction_theta_full 0.995
_diffrn_measured_fraction_theta_max 0.995
_diffrn_measurement_device_type 'Bruker D8 Venture'
_diffrn_measurement_method '\f and \w scans'
_diffrn_radiation_monochromator 'multilayered confocal mirror'
_diffrn_radiation_type MoK\a
_diffrn_radiation_wavelength 0.71073
_diffrn_reflns_av_R_equivalents 0.0509
_diffrn_reflns_av_unetI/netI 0.0568
_diffrn_reflns_limit_h_max 10
_diffrn_reflns_limit_h_min -10
_diffrn_reflns_limit_k_max 5
_diffrn_reflns_limit_k_min -5
_diffrn_reflns_limit_l_max 24
_diffrn_reflns_limit_l_min -23
_diffrn_reflns_number 7930
_diffrn_reflns_theta_full 23.37
_diffrn_reflns_theta_max 23.37
_diffrn_reflns_theta_min 2.49
_exptl_absorpt_coefficient_mu 0.109
_exptl_absorpt_correction_T_max 0.99
_exptl_absorpt_correction_T_min 0.73
_exptl_absorpt_correction_type multi-scan
_exptl_absorpt_process_details 'SADABS V2014/5 (Bruker AXS Inc.)'
_exptl_crystal_colour 'clear pale yellow'
_exptl_crystal_density_diffrn 1.356
_exptl_crystal_density_method 'not measured'
_exptl_crystal_description plate
_exptl_crystal_F_000 436
_exptl_crystal_preparation Luminescent
_exptl_crystal_recrystallization_method 'Re-crystallisation from solvent: hexane/dichloromethane'
_exptl_crystal_size_max 0.586
_exptl_crystal_size_mid 0.072
_exptl_crystal_size_min 0.067
_refine_diff_density_max 0.396
_refine_diff_density_min -0.256
_refine_ls_abs_structure_details
;

Flack x determined using 692 quotients [(I+)-(I-)]/[(I+)+(I-)]
(Parsons, Flack and Wagner, Acta Cryst. B69 (2013) 249-259).
;
_refine_ls_abs_structure_Flack 0.6(9)
_refine_ls_extinction_method none
_refine_ls_goodness_of_fit_ref 0.997
_refine_ls_hydrogen_treatment constr
_refine_ls_matrix_type full
_refine_ls_number_parameters 281
_refine_ls_number_reflns 2790
_refine_ls_number_restraints 1
_refine_ls_restrained_S_all 0.997
_refine_ls_R_factor_all 0.0820
_refine_ls_R_factor_gt 0.0573
_refine_ls_shift/su_max 0.000
_refine_ls_shift/su_mean 0.000
_refine_ls_structure_factor_coef Fsqd
_refine_ls_weighting_details 'w=1/[\s^2^(Fo^2^)+(0.1000P)^2^+0.3732P] where P=(Fo^2^+2Fc^2^)/3'
_refine_ls_weighting_scheme calc
_refine_ls_wR_factor_gt 0.1529
_refine_ls_wR_factor_ref 0.1783
_reflns_number_gt 2109
_reflns_number_total 2790
_reflns_threshold_expression 'I > 2\s(I)'
_cod_data_source_file d0nj05323f2.cif
_cod_data_source_block X191029KK_NMePhCHO_TFA
_cod_depositor_comments
;
The following automatic conversions were performed:

data item '_chemical_melting_point' value '428-430' was changed to
'429.0(10)' -- the average value was taken and precision was
estimated.

Automatic conversion script
Id: cif_fix_values 7556 2019-12-06 15:28:31Z antanas 

 Adding full bibliography for 7060201--7060208.cif.
;
_cod_database_code 7060202

loop_
_space_group_symop_operation_xyz
'x, y, z'
'-x, y+1/2, -z'

loop_
_atom_site_type_symbol
_atom_site_label
_atom_site_fract_x
_atom_site_fract_y
_atom_site_fract_z
_atom_site_U_iso_or_equiv
_atom_site_adp_type
_atom_site_calc_flag
_atom_site_refinement_flags_adp
_atom_site_refinement_flags_occupancy
_atom_site_refinement_flags_posn
_atom_site_occupancy
_atom_site_disorder_assembly
_atom_site_disorder_group
O O3 0.3732(4) 0.2767(11) 0.95022(19) 0.0786(14) Uani d . . . 1 . .
O O2 0.2546(4) 0.2488(11) 0.85435(19) 0.0767(13) Uani d . . . 1 . .
N N1 0.6031(5) 0.5953(11) 0.8838(2) 0.0592(13) Uani d . . . 1 . .
N N2 0.4395(5) 0.8658(11) 0.8444(2) 0.0637(14) Uani d . . . 1 . .
H H2 0.3778 0.9916 0.8412 0.076 Uiso calc U . R 1 . .
C C23 0.2714(6) 0.3155(13) 0.9099(3) 0.0616(16) Uani d . . . 1 . .
C C15 0.8030(6) -0.0108(12) 0.7454(3) 0.0560(15) Uani d . . . 1 . .
O O1 1.0074(6) -0.7211(13) 0.6259(3) 0.112(2) Uani d . . . 1 . .
F F1 0.1370(6) 0.4505(14) 0.9861(2) 0.152(3) Uani d . . . 1 . .
C C2 0.4735(6) 0.7151(13) 0.7961(3) 0.0614(16) Uani d . . . 1 . .
F F3 0.0260(5) 0.3997(17) 0.8988(3) 0.183(4) Uani d . . . 1 . .
C C14 0.7199(7) 0.1888(13) 0.7705(3) 0.0616(16) Uani d . . . 1 . .
C C3 0.5793(6) 0.5440(13) 0.8220(3) 0.0582(16) Uani d . . . 1 . .
C C13 0.6536(6) 0.3511(13) 0.7937(3) 0.0592(15) Uani d . . . 1 . .
C C18 0.9604(6) -0.3988(14) 0.6985(3) 0.0642(16) Uani d . . . 1 . .
C C1 0.5180(6) 0.7844(13) 0.8969(3) 0.0626(16) Uani d . . . 1 . .
H H1 0.5132 0.8505 0.9362 0.075 Uiso calc U . R 1 . .
F F2 0.1548(7) 0.7183(12) 0.9181(3) 0.160(2) Uani d . . . 1 . .
C C5 0.4136(6) 0.7377(16) 0.7338(3) 0.0709(18) Uani d . . . 1 . .
C C16 0.7556(6) -0.1201(13) 0.6884(3) 0.0628(16) Uani d . . . 1 . .
H H16 0.6706 -0.0614 0.6656 0.075 Uiso calc U . R 1 . .
C C22 0.1459(7) 0.4614(16) 0.9284(3) 0.0712(18) Uani d . . . 1 . .
C C6 0.3742(7) 0.7232(15) 0.6791(3) 0.0712(17) Uani d . . . 1 . .
C C19 1.0077(7) -0.2915(15) 0.7552(3) 0.0749(19) Uani d . . . 1 . .
H H19 1.0922 -0.3513 0.7781 0.09 Uiso calc U . R 1 . .
C C7 0.3320(7) 0.6919(15) 0.6141(3) 0.0714(18) Uani d . . . 1 . .
C C17 0.8322(7) -0.3153(13) 0.6644(3) 0.0665(17) Uani d . . . 1 . .
H H17 0.7989 -0.3902 0.6261 0.08 Uiso calc U . R 1 . .
C C20 0.9310(7) -0.0953(15) 0.7785(3) 0.077(2) Uani d . . . 1 . .
H H20 0.9652 -0.0191 0.8166 0.092 Uiso calc U . R 1 . .
C C4 0.7009(7) 0.4442(17) 0.9301(3) 0.082(2) Uani d . . . 1 . .
H H4A 0.7972 0.4843 0.9258 0.123 Uiso calc U . R 1 . .
H H4B 0.684 0.2574 0.9239 0.123 Uiso calc U . R 1 . .
H H4C 0.685 0.4926 0.9709 0.123 Uiso calc U . R 1 . .
C C21 1.0409(7) -0.6136(15) 0.6743(4) 0.081(2) Uani d . . . 1 . .
H H21 1.1244 -0.6693 0.6987 0.097 Uiso calc U . R 1 . .
C C12 0.4010(9) 0.5064(18) 0.5821(4) 0.095(2) Uani d . . . 1 . .
H H12 0.4755 0.4063 0.6031 0.114 Uiso calc U . R 1 . .
C C8 0.2190(8) 0.8326(18) 0.5817(3) 0.091(2) Uani d . . . 1 . .
H H8 0.1698 0.9541 0.6023 0.109 Uiso calc U . R 1 . .
C C9 0.1799(9) 0.793(2) 0.5196(4) 0.108(3) Uani d . . . 1 . .
H H9 0.1059 0.8925 0.4982 0.13 Uiso calc U . R 1 . .
C C10 0.2464(11) 0.613(2) 0.4889(4) 0.111(3) Uani d . . . 1 . .
H H10 0.2159 0.5851 0.4469 0.134 Uiso calc U . R 1 . .
C C11 0.3587(11) 0.471(2) 0.5190(4) 0.116(3) Uani d . . . 1 . .
H H11 0.4065 0.3511 0.4974 0.139 Uiso calc U . R 1 . .

loop_
_atom_site_aniso_label
_atom_site_aniso_U_11
_atom_site_aniso_U_22
_atom_site_aniso_U_33
_atom_site_aniso_U_12
_atom_site_aniso_U_13
_atom_site_aniso_U_23
O3 0.050(2) 0.106(4) 0.077(3) 0.002(3) 0.001(2) 0.002(3)
O2 0.074(3) 0.091(3) 0.065(3) 0.023(3) 0.010(2) -0.003(3)
N1 0.051(3) 0.063(3) 0.067(3) 0.002(3) 0.018(2) -0.009(3)
N2 0.058(3) 0.058(3) 0.080(3) 0.003(3) 0.026(3) -0.007(3)
C23 0.053(4) 0.064(4) 0.070(4) -0.003(3) 0.015(3) 0.000(3)
C15 0.059(3) 0.049(3) 0.062(4) 0.003(3) 0.019(3) -0.005(3)
O1 0.112(4) 0.107(5) 0.123(4) 0.024(4) 0.036(3) -0.041(4)
F1 0.160(5) 0.200(7) 0.110(4) 0.084(5) 0.067(3) 0.015(4)
C2 0.058(3) 0.062(4) 0.068(4) -0.008(4) 0.024(3) -0.005(4)
F3 0.051(2) 0.267(9) 0.230(6) 0.004(4) 0.023(3) -0.136(7)
C14 0.062(4) 0.057(4) 0.069(4) -0.003(3) 0.022(3) -0.001(3)
C3 0.049(3) 0.062(4) 0.067(4) -0.003(3) 0.019(3) -0.006(3)
C13 0.059(3) 0.056(4) 0.065(3) 0.001(3) 0.017(3) -0.008(3)
C18 0.058(4) 0.063(4) 0.077(4) 0.003(3) 0.026(3) -0.008(3)
C1 0.054(3) 0.070(4) 0.066(4) -0.005(4) 0.016(3) -0.007(3)
F2 0.165(6) 0.087(4) 0.241(7) 0.051(4) 0.076(5) 0.014(4)
C5 0.061(4) 0.077(5) 0.079(5) 0.002(4) 0.025(3) -0.005(4)
C16 0.052(3) 0.074(4) 0.062(4) 0.010(3) 0.010(3) -0.004(3)
C22 0.062(4) 0.078(5) 0.071(4) 0.006(4) 0.005(3) -0.009(4)
C6 0.061(4) 0.073(4) 0.083(5) 0.004(4) 0.024(3) 0.002(4)
C19 0.067(4) 0.081(5) 0.075(4) 0.017(4) 0.006(3) -0.012(4)
C7 0.065(4) 0.077(5) 0.074(4) -0.002(4) 0.019(3) -0.005(4)
C17 0.067(4) 0.071(4) 0.065(4) 0.008(4) 0.019(3) -0.005(3)
C20 0.069(4) 0.084(5) 0.074(4) 0.010(4) 0.001(3) -0.027(4)
C4 0.061(4) 0.101(6) 0.082(4) 0.016(4) 0.000(3) -0.011(4)
C21 0.067(4) 0.071(5) 0.109(6) 0.009(4) 0.028(4) -0.010(5)
C12 0.095(5) 0.102(6) 0.089(5) 0.022(5) 0.013(4) -0.024(5)
C8 0.092(5) 0.096(6) 0.086(5) 0.023(5) 0.020(4) -0.002(5)
C9 0.112(6) 0.123(8) 0.086(6) 0.027(7) 0.002(5) 0.005(6)
C10 0.114(7) 0.128(8) 0.087(5) 0.003(7) 0.001(5) -0.012(6)
C11 0.127(7) 0.116(8) 0.108(7) 0.012(7) 0.032(6) -0.033(6)

loop_
_atom_type_symbol
_atom_type_description
_atom_type_scat_dispersion_real
_atom_type_scat_dispersion_imag
_atom_type_scat_source
C C 0.0033 0.0016 'International Tables Vol C Tables 4.2.6.8 and 6.1.1.4'
H H 0.0000 0.0000 'International Tables Vol C Tables 4.2.6.8 and 6.1.1.4'
N N 0.0061 0.0033 'International Tables Vol C Tables 4.2.6.8 and 6.1.1.4'
O O 0.0106 0.0060 'International Tables Vol C Tables 4.2.6.8 and 6.1.1.4'
F F 0.0171 0.0103 'International Tables Vol C Tables 4.2.6.8 and 6.1.1.4'

loop_
_geom_angle_atom_site_label_1
_geom_angle_atom_site_label_2
_geom_angle_atom_site_label_3
_geom_angle_site_symmetry_1
_geom_angle_site_symmetry_3
_geom_angle
_geom_angle_publ_flag
C1 N1 C3 . . 110.1(5) ?
C1 N1 C4 . . 124.6(5) ?
C3 N1 C4 . . 125.0(5) ?
C1 N2 C2 . . 109.0(5) ?
C1 N2 H2 . . 125.5 ?
C2 N2 H2 . . 125.5 ?
O3 C23 O2 . . 128.8(6) ?
O3 C23 C22 . . 117.1(6) ?
O2 C23 C22 . . 114.0(5) ?
C16 C15 C20 . . 119.2(5) ?
C16 C15 C14 . . 120.3(5) ?
C20 C15 C14 . . 120.5(6) ?
C3 C2 N2 . . 105.8(5) ?
C3 C2 C5 . . 127.8(6) ?
N2 C2 C5 . . 126.4(6) ?
C13 C14 C15 . . 177.3(7) ?
N1 C3 C2 . . 106.7(5) ?
N1 C3 C13 . . 123.7(6) ?
C2 C3 C13 . . 129.6(5) ?
C14 C13 C3 . . 178.3(7) ?
C19 C18 C17 . . 120.3(6) ?
C19 C18 C21 . . 120.2(6) ?
C17 C18 C21 . . 119.4(6) ?
N1 C1 N2 . . 108.4(5) ?
N1 C1 H1 . . 125.8 ?
N2 C1 H1 . . 125.8 ?
C6 C5 C2 . . 169.9(8) ?
C15 C16 C17 . . 120.9(6) ?
C15 C16 H16 . . 119.5 ?
C17 C16 H16 . . 119.5 ?
F3 C22 F1 . . 107.4(7) ?
F3 C22 F2 . . 103.4(8) ?
F1 C22 F2 . . 103.1(7) ?
F3 C22 C23 . . 115.7(6) ?
F1 C22 C23 . . 115.0(6) ?
F2 C22 C23 . . 110.8(7) ?
C5 C6 C7 . . 176.7(8) ?
C18 C19 C20 . . 120.3(6) ?
C18 C19 H19 . . 119.9 ?
C20 C19 H19 . . 119.9 ?
C8 C7 C12 . . 118.4(7) ?
C8 C7 C6 . . 121.8(6) ?
C12 C7 C6 . . 119.7(7) ?
C16 C17 C18 . . 119.0(6) ?
C16 C17 H17 . . 120.5 ?
C18 C17 H17 . . 120.5 ?
C19 C20 C15 . . 120.2(6) ?
C19 C20 H20 . . 119.9 ?
C15 C20 H20 . . 119.9 ?
N1 C4 H4A . . 109.5 ?
N1 C4 H4B . . 109.5 ?
H4A C4 H4B . . 109.5 ?
N1 C4 H4C . . 109.5 ?
H4A C4 H4C . . 109.5 ?
H4B C4 H4C . . 109.5 ?
O1 C21 C18 . . 125.0(7) ?
O1 C21 H21 . . 117.5 ?
C18 C21 H21 . . 117.5 ?
C11 C12 C7 . . 120.0(8) ?
C11 C12 H12 . . 120.0 ?
C7 C12 H12 . . 120.0 ?
C9 C8 C7 . . 120.1(8) ?
C9 C8 H8 . . 120.0 ?
C7 C8 H8 . . 120.0 ?
C10 C9 C8 . . 121.4(8) ?
C10 C9 H9 . . 119.3 ?
C8 C9 H9 . . 119.3 ?
C9 C10 C11 . . 120.3(8) ?
C9 C10 H10 . . 119.8 ?
C11 C10 H10 . . 119.8 ?
C10 C11 C12 . . 119.7(8) ?
C10 C11 H11 . . 120.1 ?
C12 C11 H11 . . 120.1 ?

loop_
_geom_bond_atom_site_label_1
_geom_bond_atom_site_label_2
_geom_bond_site_symmetry_2
_geom_bond_distance
_geom_bond_publ_flag
O3 C23 . 1.221(7) ?
O2 C23 . 1.248(7) ?
N1 C1 . 1.313(8) ?
N1 C3 . 1.362(7) ?
N1 C4 . 1.476(8) ?
N2 C1 . 1.334(7) ?
N2 C2 . 1.383(8) ?
N2 H2 . 0.86 ?
C23 C22 . 1.514(9) ?
C15 C16 . 1.376(8) ?
C15 C20 . 1.384(9) ?
C15 C14 . 1.442(9) ?
O1 C21 . 1.188(8) ?
F1 C22 . 1.281(7) ?
C2 C3 . 1.379(8) ?
C2 C5 . 1.397(9) ?
F3 C22 . 1.261(8) ?
C14 C13 . 1.195(8) ?
C3 C13 . 1.404(9) ?
C18 C19 . 1.364(9) ?
C18 C17 . 1.393(8) ?
C18 C21 . 1.474(9) ?
C1 H1 . 0.93 ?
F2 C22 . 1.318(9) ?
C5 C6 . 1.202(9) ?
C16 C17 . 1.378(8) ?
C16 H16 . 0.93 ?
C6 C7 . 1.426(9) ?
C19 C20 . 1.375(9) ?
C19 H19 . 0.93 ?
C7 C8 . 1.387(9) ?
C7 C12 . 1.394(10) ?
C17 H17 . 0.93 ?
C20 H20 . 0.93 ?
C4 H4A . 0.96 ?
C4 H4B . 0.96 ?
C4 H4C . 0.96 ?
C21 H21 . 0.93 ?
C12 C11 . 1.389(10) ?
C12 H12 . 0.93 ?
C8 C9 . 1.368(9) ?
C8 H8 . 0.93 ?
C9 C10 . 1.347(13) ?
C9 H9 . 0.93 ?
C10 C11 . 1.368(12) ?
C10 H10 . 0.93 ?
C11 H11 . 0.93 ?
